data_7021009
loop_
_publ_author_name
'West, Joseph K.'
'Fondong, Gregory L.'
'Noll, Bruce C.'
'Stahl, Lothar'

_publ_section_title
;
 Heavier carbene analogues and their derivatives as \k-El, \k(2)-El,N, and
 \k(2)-N,N' ligands: different reactivity patterns for acyclic and cyclic
 diamidogermylenes and -stannylenes.
;
_journal_issue 11
_journal_name_full 'Dalton transactions (Cambridge, England : 2003)'
_journal_page_first 3835
_journal_page_last 3842
_journal_paper_doi 10.1039/c2dt32443a
_journal_volume 42
_journal_year 2013
_chemical_formula_moiety 'C20 H48 Cl4 Cr2 N4 Si2 Sn2'
_chemical_formula_sum 'C20 H48 Cl4 Cr2 N4 Si2 Sn2'
_chemical_formula_weight 883.98
_chemical_name_systematic
;
?
;
_space_group_IT_number 2
_space_group_name_Hall '-P 1'
_symmetry_cell_setting triclinic
_symmetry_space_group_name_Hall '-P 1'
_symmetry_space_group_name_H-M 'P -1'
_atom_sites_solution_hydrogens geom
_atom_sites_solution_primary direct
_atom_sites_solution_secondary difmap
_audit_creation_method SHELXL-97
_cell_angle_alpha 96.783(2)
_cell_angle_beta 93.075(2)
_cell_angle_gamma 105.1800(10)
_cell_formula_units_Z 1
_cell_length_a 8.4225(3)
_cell_length_b 9.0007(3)
_cell_length_c 12.1148(4)
_cell_measurement_reflns_used 9797
_cell_measurement_temperature 100(2)
_cell_measurement_theta_max 0.00
_cell_measurement_theta_min 0.00
_cell_volume 876.72(5)
_computing_cell_refinement 'Bruker SMART'
_computing_data_collection 'Bruker SMART'
_computing_data_reduction 'Bruker SAINT'
_computing_molecular_graphics 'Bruker SHELXTL'
_computing_publication_material 'Bruker SHELXTL'
_computing_structure_refinement 'SHELXL-97 (Sheldrick, 1997)'
_computing_structure_solution 'SHELXS-97 (Sheldrick, 1990)'
_diffrn_ambient_temperature 100(2)
_diffrn_measured_fraction_theta_full 0.988
_diffrn_measured_fraction_theta_max 0.988
_diffrn_measurement_device_type 'CCD area detector'
_diffrn_measurement_method 'phi and omega scans'
_diffrn_radiation_monochromator graphite
_diffrn_radiation_source 'fine-focus sealed tube'
_diffrn_radiation_type MoK\a
_diffrn_radiation_wavelength 0.71073
_diffrn_reflns_av_R_equivalents 0.0238
_diffrn_reflns_av_sigmaI/netI 0.0141
_diffrn_reflns_limit_h_max 12
_diffrn_reflns_limit_h_min -13
_diffrn_reflns_limit_k_max 13
_diffrn_reflns_limit_k_min -13
_diffrn_reflns_limit_l_max 18
_diffrn_reflns_limit_l_min -18
_diffrn_reflns_number 41134
_diffrn_reflns_theta_full 33.32
_diffrn_reflns_theta_max 33.32
_diffrn_reflns_theta_min 1.70
_exptl_absorpt_coefficient_mu 2.401
_exptl_absorpt_correction_T_max 0.7615
_exptl_absorpt_correction_T_min 0.4623
_exptl_absorpt_correction_type multi-scan
_exptl_absorpt_process_details SADABS
_exptl_crystal_colour green
_exptl_crystal_density_diffrn 1.674
_exptl_crystal_density_meas 0
_exptl_crystal_description plate
_exptl_crystal_F_000 440
_exptl_crystal_size_max 0.38
_exptl_crystal_size_mid 0.24
_exptl_crystal_size_min 0.12
_refine_diff_density_max 0.905
_refine_diff_density_min -0.599
_refine_diff_density_rms 0.065
_refine_ls_extinction_method none
_refine_ls_goodness_of_fit_ref 1.068
_refine_ls_hydrogen_treatment constr
_refine_ls_matrix_type full
_refine_ls_number_parameters 162
_refine_ls_number_reflns 6694
_refine_ls_number_restraints 0
_refine_ls_restrained_S_all 1.068
_refine_ls_R_factor_all 0.0154
_refine_ls_R_factor_gt 0.0145
_refine_ls_shift/su_max 0.004
_refine_ls_shift/su_mean 0.000
_refine_ls_structure_factor_coef Fsqd
_refine_ls_weighting_details 'calc w=1/[\s^2^(Fo^2^)+(0.0179P)^2^+0.3110P] where P=(Fo^2^+2Fc^2^)/3'
_refine_ls_weighting_scheme calc
_refine_ls_wR_factor_gt 0.0377
_refine_ls_wR_factor_ref 0.0382
_reflns_number_gt 6458
_reflns_number_total 6694
_reflns_threshold_expression >2sigma(I)
_cod_data_source_file c2dt32443a.txt
_cod_data_source_block 3
_cod_depositor_comments
;
The following automatic conversions were performed:

'_symmetry_cell_setting' value 'Triclinic' changed to 'triclinic'
according to /home/saulius/struct/CIF-dictionaries/cif_core.dic
dictionary named 'cif_core.dic' version 2.4.2 from 2011-04-26.

Automatic conversion script
Id: cif_fix_values 1891 2012-01-12 08:04:46Z andrius 
;
_cod_original_sg_symbol_H-M P-1
_cod_database_code 7021009

loop_
_symmetry_equiv_pos_as_xyz
'x, y, z'
'-x, -y, -z'

loop_
_atom_site_label
_atom_site_type_symbol
_atom_site_fract_x
_atom_site_fract_y
_atom_site_fract_z
_atom_site_U_iso_or_equiv
_atom_site_adp_type
_atom_site_occupancy
_atom_site_symmetry_multiplicity
_atom_site_calc_flag
_atom_site_refinement_flags
Sn1 Sn 0.501705(7) 0.866067(7) 0.614153(5) 0.01291(2) Uani 1 1 d .
Cr1 Cr 0.540459(18) 0.931775(17) 0.864724(12) 0.01315(3) Uani 1 1 d .
Si1 Si 0.74172(3) 0.78495(3) 0.75695(2) 0.01209(4) Uani 1 1 d .
Cl1 Cl 0.63785(3) 1.16319(3) 0.99694(2) 0.02382(5) Uani 1 1 d .
Cl2 Cl 0.32400(3) 1.00452(3) 0.72335(2) 0.02273(5) Uani 1 1 d .
N1 N 0.71455(9) 0.96989(8) 0.74072(6) 0.01129(12) Uani 1 1 d .
N2 N 0.52348(9) 0.72448(8) 0.75017(6) 0.01166(12) Uani 1 1 d .
C1 C 0.85004(14) 0.76939(14) 0.89156(10) 0.0244(2) Uani 1 1 d .
H1A H 0.9674 0.8244 0.8937 0.037 Uiso 1 1 calc R
H1B H 0.8386 0.6597 0.8981 0.037 Uiso 1 1 calc R
H1C H 0.8011 0.8159 0.9537 0.037 Uiso 1 1 calc R
C2 C 0.84396(13) 0.69825(12) 0.64261(9) 0.02092(18) Uani 1 1 d .
H2A H 0.7910 0.7057 0.5702 0.031 Uiso 1 1 calc R
H2B H 0.8332 0.5888 0.6498 0.031 Uiso 1 1 calc R
H2C H 0.9612 0.7548 0.6479 0.031 Uiso 1 1 calc R
C10 C 0.84300(11) 1.11470(10) 0.72756(7) 0.01296(14) Uani 1 1 d .
C11 C 0.76087(12) 1.24728(11) 0.72493(9) 0.01810(17) Uani 1 1 d .
H11A H 0.6751 1.2209 0.6624 0.027 Uiso 1 1 calc R
H11B H 0.8440 1.3430 0.7156 0.027 Uiso 1 1 calc R
H11C H 0.7109 1.2628 0.7951 0.027 Uiso 1 1 calc R
C12 C 0.92253(13) 1.09461(12) 0.61758(8) 0.01871(17) Uani 1 1 d .
H12A H 0.9792 1.0126 0.6189 0.028 Uiso 1 1 calc R
H12B H 1.0024 1.1925 0.6086 0.028 Uiso 1 1 calc R
H12C H 0.8367 1.0660 0.5550 0.028 Uiso 1 1 calc R
C13 C 0.97614(12) 1.15353(12) 0.82540(8) 0.01770(16) Uani 1 1 d .
H13A H 0.9250 1.1634 0.8957 0.027 Uiso 1 1 calc R
H13B H 1.0572 1.2518 0.8189 0.027 Uiso 1 1 calc R
H13C H 1.0315 1.0703 0.8243 0.027 Uiso 1 1 calc R
C20 C 0.41161(11) 0.56535(10) 0.74775(7) 0.01380(15) Uani 1 1 d .
C21 C 0.23323(12) 0.57584(12) 0.73989(9) 0.01986(18) Uani 1 1 d .
H21A H 0.2164 0.6435 0.8052 0.030 Uiso 1 1 calc R
H21B H 0.1579 0.4718 0.7376 0.030 Uiso 1 1 calc R
H21C H 0.2110 0.6189 0.6719 0.030 Uiso 1 1 calc R
C22 C 0.44821(14) 0.49642(12) 0.85285(8) 0.01979(18) Uani 1 1 d .
H22A H 0.5629 0.4905 0.8570 0.030 Uiso 1 1 calc R
H22B H 0.3736 0.3919 0.8499 0.030 Uiso 1 1 calc R
H22C H 0.4315 0.5627 0.9190 0.030 Uiso 1 1 calc R
C23 C 0.43433(14) 0.45806(11) 0.64515(8) 0.01980(18) Uani 1 1 d .
H23A H 0.4099 0.5003 0.5773 0.030 Uiso 1 1 calc R
H23B H 0.3590 0.3543 0.6442 0.030 Uiso 1 1 calc R
H23C H 0.5486 0.4510 0.6485 0.030 Uiso 1 1 calc R

loop_
_atom_site_aniso_label
_atom_site_aniso_U_11
_atom_site_aniso_U_22
_atom_site_aniso_U_33
_atom_site_aniso_U_23
_atom_site_aniso_U_13
_atom_site_aniso_U_12
Sn1 0.01279(3) 0.01229(3) 0.01344(3) 0.00288(2) -0.00173(2) 0.00310(2)
Cr1 0.01352(6) 0.01081(6) 0.01360(6) -0.00097(5) 0.00461(5) 0.00110(5)
Si1 0.01179(10) 0.01219(10) 0.01307(10) 0.00226(8) 0.00011(8) 0.00456(8)
Cl1 0.02772(12) 0.01579(10) 0.02082(11) -0.00544(8) 0.01353(9) -0.00543(8)
Cl2 0.01505(10) 0.02021(10) 0.03565(13) 0.00382(9) 0.00274(9) 0.00943(8)
N1 0.0105(3) 0.0106(3) 0.0124(3) 0.0013(2) 0.0011(2) 0.0022(2)
N2 0.0130(3) 0.0096(3) 0.0122(3) 0.0018(2) 0.0011(2) 0.0026(2)
C1 0.0228(5) 0.0271(5) 0.0230(5) 0.0087(4) -0.0062(4) 0.0058(4)
C2 0.0193(4) 0.0185(4) 0.0270(5) 0.0006(3) 0.0067(4) 0.0087(3)
C10 0.0116(3) 0.0120(3) 0.0145(4) 0.0022(3) 0.0023(3) 0.0015(3)
C11 0.0184(4) 0.0121(4) 0.0242(4) 0.0043(3) 0.0032(3) 0.0037(3)
C12 0.0182(4) 0.0203(4) 0.0170(4) 0.0037(3) 0.0061(3) 0.0028(3)
C13 0.0134(4) 0.0187(4) 0.0181(4) 0.0023(3) -0.0005(3) -0.0003(3)
C20 0.0162(4) 0.0101(3) 0.0138(4) 0.0015(3) 0.0007(3) 0.0016(3)
C21 0.0149(4) 0.0160(4) 0.0262(5) 0.0025(3) 0.0012(3) 0.0000(3)
C22 0.0264(5) 0.0149(4) 0.0173(4) 0.0053(3) 0.0010(3) 0.0029(3)
C23 0.0265(5) 0.0130(4) 0.0178(4) -0.0014(3) 0.0027(3) 0.0029(3)

loop_
_atom_type_symbol
_atom_type_description
_atom_type_scat_dispersion_real
_atom_type_scat_dispersion_imag
_atom_type_scat_source
C C 0.0033 0.0016 'International Tables Vol C Tables 4.2.6.8 and 6.1.1.4'
H H 0.0000 0.0000 'International Tables Vol C Tables 4.2.6.8 and 6.1.1.4'
N N 0.0061 0.0033 'International Tables Vol C Tables 4.2.6.8 and 6.1.1.4'
Si Si 0.0817 0.0704 'International Tables Vol C Tables 4.2.6.8 and 6.1.1.4'
Cl Cl 0.1484 0.1585 'International Tables Vol C Tables 4.2.6.8 and 6.1.1.4'
Cr Cr 0.3209 0.6236 'International Tables Vol C Tables 4.2.6.8 and 6.1.1.4'
Sn Sn -0.6537 1.4246 'International Tables Vol C Tables 4.2.6.8 and 6.1.1.4'

loop_
_geom_angle_atom_site_label_1
_geom_angle_atom_site_label_2
_geom_angle_atom_site_label_3
_geom_angle
_geom_angle_site_symmetry_1
_geom_angle_site_symmetry_3
N1 Sn1 N2 64.95(3) . .
N1 Sn1 Cl2 90.87(2) . .
N2 Sn1 Cl2 91.70(2) . .
N1 Sn1 Si1 37.87(2) . .
N2 Sn1 Si1 37.85(2) . .
Cl2 Sn1 Si1 112.157(8) . .
N1 Sn1 Cr1 45.547(19) . .
N2 Sn1 Cr1 45.752(19) . .
Cl2 Sn1 Cr1 57.480(7) . .
Si1 Sn1 Cr1 54.681(6) . .
N1 Cr1 N2 67.33(3) . .
N1 Cr1 Cl1 167.46(2) . 2_677
N2 Cr1 Cl1 102.88(2) . 2_677
N1 Cr1 Cl1 102.52(2) . .
N2 Cr1 Cl1 164.22(2) . .
Cl1 Cr1 Cl1 85.209(9) 2_677 .
N1 Cr1 Cl2 87.92(2) . .
N2 Cr1 Cl2 88.71(2) . .
Cl1 Cr1 Cl2 100.006(11) 2_677 .
Cl1 Cr1 Cl2 103.364(11) . .
N1 Cr1 Sn1 47.50(2) . .
N2 Cr1 Sn1 47.67(2) . .
Cl1 Cr1 Sn1 131.848(9) 2_677 .
Cl1 Cr1 Sn1 134.298(9) . .
Cl2 Cr1 Sn1 52.109(7) . .
N1 Si1 N2 84.83(4) . .
N1 Si1 C1 116.32(5) . .
N2 Si1 C1 115.20(5) . .
N1 Si1 C2 115.02(4) . .
N2 Si1 C2 117.49(4) . .
C1 Si1 C2 107.13(5) . .
N1 Si1 Sn1 50.33(3) . .
N2 Si1 Sn1 50.56(3) . .
C1 Si1 Sn1 156.45(4) . .
C2 Si1 Sn1 96.42(4) . .
Cr1 Cl1 Cr1 94.791(9) 2_677 .
Sn1 Cl2 Cr1 70.412(7) . .
C10 N1 Si1 128.16(6) . .
C10 N1 Cr1 128.90(6) . .
Si1 N1 Cr1 86.80(3) . .
C10 N1 Sn1 121.80(6) . .
Si1 N1 Sn1 91.80(3) . .
Cr1 N1 Sn1 86.96(3) . .
C20 N2 Si1 129.23(6) . .
C20 N2 Cr1 128.97(6) . .
Si1 N2 Cr1 86.56(3) . .
C20 N2 Sn1 121.15(6) . .
Si1 N2 Sn1 91.59(3) . .
Cr1 N2 Sn1 86.57(3) . .
N1 C10 C13 109.54(7) . .
N1 C10 C11 108.74(7) . .
C13 C10 C11 110.07(8) . .
N1 C10 C12 110.68(7) . .
C13 C10 C12 109.44(8) . .
C11 C10 C12 108.35(8) . .
N2 C20 C21 108.43(7) . .
N2 C20 C22 110.56(7) . .
C21 C20 C22 110.28(8) . .
N2 C20 C23 110.40(7) . .
C21 C20 C23 108.43(8) . .
C22 C20 C23 108.71(8) . .

loop_
_geom_bond_atom_site_label_1
_geom_bond_atom_site_label_2
_geom_bond_distance
_geom_bond_site_symmetry_2
Sn1 N1 2.2197(8) .
Sn1 N2 2.2269(8) .
Sn1 Cl2 2.5185(3) .
Sn1 Si1 2.8824(3) .
Sn1 Cr1 3.00663(19) .
Cr1 N1 2.1492(8) .
Cr1 N2 2.1576(8) .
Cr1 Cl1 2.3939(3) 2_677
Cr1 Cl1 2.3986(3) .
Cr1 Cl2 2.6909(3) .
Si1 N1 1.7702(8) .
Si1 N2 1.7695(8) .
Si1 C1 1.8636(11) .
Si1 C2 1.8691(10) .
Cl1 Cr1 2.3939(3) 2_677
N1 C10 1.4913(11) .
N2 C20 1.4901(11) .
C10 C13 1.5293(13) .
C10 C11 1.5305(13) .
C10 C12 1.5359(13) .
C20 C21 1.5285(14) .
C20 C22 1.5316(13) .
C20 C23 1.5339(13) .
